data_1512872
loop_
_publ_author_name
'Harri Sopo'
'Ari V\"ais\"anen'
'Reijo Sillanp\"a\"a'

_publ_section_title
;
 Uranyl ion complexes with long chain aminoalcoholbis(phenolate)
 [O,N,O,O&#x2032;] donor ligands
;
_journal_issue 1
_journal_name_full Polyhedron
_journal_page_first 184
_journal_page_last 196
_journal_paper_doi 10.1016/j.poly.2006.08.006
_journal_volume 26
_journal_year 2007
_chemical_formula_moiety 'C46 H64 N2 O8 U, 2(C2 H3 N)'
_chemical_formula_sum 'C50 H70 N4 O8 U'
_chemical_formula_weight 1093.13
_chemical_name_systematic
;
 ?
;
_space_group_IT_number 2
_symmetry_cell_setting triclinic
_symmetry_Int_Tables_number 2
_symmetry_space_group_name_Hall '-P 1'
_symmetry_space_group_name_H-M 'P -1'
_atom_sites_solution_hydrogens geom
_atom_sites_solution_primary direct
_atom_sites_solution_secondary difmap
_audit_creation_method SHELXL-97
_cell_angle_alpha 93.197(2)
_cell_angle_beta 108.741(2)
_cell_angle_gamma 93.142(2)
_cell_formula_units_Z 1
_cell_length_a 9.1043(3)
_cell_length_b 10.9246(4)
_cell_length_c 13.0396(4)
_cell_measurement_reflns_used 4253
_cell_measurement_temperature 173(2)
_cell_measurement_theta_max 25.682
_cell_measurement_theta_min 0.407
_cell_volume 1222.62(7)
_computing_cell_refinement 'HKL Scalepack (Otwinowski & Minor 1997)'
_computing_data_collection 'Collect (Nonius BV, 1997-2000)'
_computing_data_reduction
;
HKL Denzo and Scalepack (Otwinowski & Minor 1997)
;
_computing_molecular_graphics 'Ortep-3 for Windows (Farrugia, 1997)'
_computing_publication_material 'WinGX publication routines (Farrugia, 1999)'
_computing_structure_refinement 'SHELXL-97 (Sheldrick, 1997)'
_computing_structure_solution 'SHELXS-97 (Sheldrick, 1997)'
_diffrn_ambient_temperature 173(2)
_diffrn_detector 'CCD plate'
_diffrn_detector_area_resol_mean 9
_diffrn_measured_fraction_theta_full 0.993
_diffrn_measured_fraction_theta_max 0.993
_diffrn_measurement_device '95mm CCD camera on \k-goniostat'
_diffrn_measurement_device_type KappaCCD
_diffrn_measurement_method 'CCD rotation images, thick slices'
_diffrn_radiation_monochromator 'horizonally mounted graphite crystal'
_diffrn_radiation_probe x-ray
_diffrn_radiation_type MoK\a
_diffrn_radiation_wavelength 0.71073
_diffrn_reflns_av_R_equivalents 0.0532
_diffrn_reflns_av_sigmaI/netI 0.0472
_diffrn_reflns_limit_h_max 9
_diffrn_reflns_limit_h_min -11
_diffrn_reflns_limit_k_max 13
_diffrn_reflns_limit_k_min -13
_diffrn_reflns_limit_l_max 15
_diffrn_reflns_limit_l_min -15
_diffrn_reflns_number 13707
_diffrn_reflns_theta_full 25.57
_diffrn_reflns_theta_max 25.57
_diffrn_reflns_theta_min 2.37
_diffrn_source 'Enraf Nonius FR590'
_exptl_absorpt_coefficient_mu 3.374
_exptl_absorpt_correction_T_max 0.7780
_exptl_absorpt_correction_T_min 0.3664
_exptl_absorpt_correction_type refdelf
_exptl_absorpt_process_details
;
Sheldrick, G.M. (anon) SHELX97 Release 97-2 (1998)
I/sigma threshold for reflections     =   5.000
Delta(U)/lambda**2                    =   0.000
Highest even order spherical harmonic =       6
Highest odd  order spherical harmonic =       3
;
_exptl_crystal_colour red
_exptl_crystal_density_diffrn 1.485
_exptl_crystal_density_method 'not measured'
_exptl_crystal_description needle
_exptl_crystal_F_000 554
_exptl_crystal_size_max 0.20
_exptl_crystal_size_mid 0.14
_exptl_crystal_size_min 0.10
_refine_diff_density_max 1.393
_refine_diff_density_min -1.079
_refine_diff_density_rms 0.109
_refine_ls_extinction_method none
_refine_ls_goodness_of_fit_ref 1.081
_refine_ls_hydrogen_treatment mixed
_refine_ls_matrix_type full
_refine_ls_number_parameters 297
_refine_ls_number_reflns 4541
_refine_ls_number_restraints 0
_refine_ls_restrained_S_all 1.081
_refine_ls_R_factor_all 0.0283
_refine_ls_R_factor_gt 0.0274
_refine_ls_shift/su_max 0.000
_refine_ls_shift/su_mean 0.000
_refine_ls_structure_factor_coef Fsqd
_refine_ls_weighting_details 'calc w=1/[\s^2^(Fo^2^)+(0.0237P)^2^+1.2606P] where P=(Fo^2^+2Fc^2^)/3'
_refine_ls_weighting_scheme calc
_refine_ls_wR_factor_gt 0.0609
_refine_ls_wR_factor_ref 0.0614
_reflns_number_gt 4522
_reflns_number_total 4541
_reflns_threshold_expression >2s(I)
_cod_data_source_file 2007-184_RS.txt
_cod_data_source_block so18a=3
_cod_database_code 1512872
_exptl_absorpt_rmerge_before 0.0548
_exptl_absorpt_rmerge_after 0.0364

loop_
_symmetry_equiv_pos_as_xyz
'x, y, z'
'-x, -y, -z'

loop_
_atom_site_label
_atom_site_type_symbol
_atom_site_fract_x
_atom_site_fract_y
_atom_site_fract_z
_atom_site_U_iso_or_equiv
_atom_site_adp_type
_atom_site_occupancy
_atom_site_symmetry_multiplicity
_atom_site_calc_flag
_atom_site_refinement_flags
U U 0.5000 0.5000 0.0000 0.01704(7) Uani 1 2 d S
O1 O 0.3774(3) 0.4459(3) 0.0744(2) 0.0353(6) Uani 1 1 d .
O3 O 0.6972(3) 0.3997(2) 0.1032(2) 0.0284(6) Uani 1 1 d .
O2 O 0.6005(3) 0.6513(2) 0.1328(2) 0.0348(6) Uani 1 1 d .
O4 O 1.4167(5) 0.4734(3) 0.6676(3) 0.0585(9) Uani 1 1 d .
H4 H 1.428(6) 0.445(5) 0.740(5) 0.070 Uiso 1 1 d .
N8 N 0.9172(3) 0.5962(3) 0.1979(2) 0.0193(6) Uani 1 1 d .
H8 H 0.826(5) 0.568(3) 0.179(3) 0.023 Uiso 1 1 d .
C1 C 0.6527(4) 0.7569(3) 0.1931(3) 0.0229(7) Uani 1 1 d .
C2 C 0.5543(4) 0.8250(3) 0.2331(3) 0.0259(8) Uani 1 1 d .
C3 C 0.6158(5) 0.9338(3) 0.2976(3) 0.0323(9) Uani 1 1 d .
H3 H 0.5488 0.9807 0.3240 0.039 Uiso 1 1 calc R
C4 C 0.7718(5) 0.9767(3) 0.3249(3) 0.0355(9) Uani 1 1 d .
C5 C 0.8687(4) 0.9058(3) 0.2866(3) 0.0300(8) Uani 1 1 d .
H5 H 0.9762 0.9314 0.3062 0.036 Uiso 1 1 calc R
C6 C 0.8109(4) 0.7987(3) 0.2204(3) 0.0222(7) Uani 1 1 d .
C7 C 0.9128(4) 0.7288(3) 0.1718(3) 0.0239(7) Uani 1 1 d .
H7A H 1.0198 0.7688 0.1993 0.029 Uiso 1 1 calc R
H7B H 0.8744 0.7324 0.0920 0.029 Uiso 1 1 calc R
C9 C 0.9885(4) 0.5243(3) 0.1267(3) 0.0220(7) Uani 1 1 d .
H9A H 0.9411 0.5451 0.0507 0.026 Uiso 1 1 calc R
H9B H 1.1011 0.5496 0.1492 0.026 Uiso 1 1 calc R
C10 C 0.9678(4) 0.3879(3) 0.1309(3) 0.0202(7) Uani 1 1 d .
C11 C 1.0940(4) 0.3161(3) 0.1406(3) 0.0258(8) Uani 1 1 d .
H11 H 1.1948 0.3554 0.1543 0.031 Uiso 1 1 calc R
C12 C 1.0742(5) 0.1889(4) 0.1307(3) 0.0330(9) Uani 1 1 d .
C13 C 0.9255(5) 0.1343(4) 0.1137(3) 0.0364(9) Uani 1 1 d .
H13 H 0.9110 0.0471 0.1082 0.044 Uiso 1 1 calc R
C14 C 0.7969(4) 0.2023(3) 0.1046(3) 0.0310(8) Uani 1 1 d .
C15 C 0.8182(4) 0.3307(3) 0.1119(3) 0.0235(7) Uani 1 1 d .
C16 C 0.9789(4) 0.5762(3) 0.3163(3) 0.0212(7) Uani 1 1 d .
H16A H 0.9647 0.4874 0.3252 0.025 Uiso 1 1 calc R
H16B H 0.9166 0.6201 0.3542 0.025 Uiso 1 1 calc R
C17 C 1.1491(4) 0.6190(4) 0.3704(3) 0.0272(8) Uani 1 1 d .
H17A H 1.1644 0.7084 0.3641 0.033 Uiso 1 1 calc R
H17B H 1.2128 0.5759 0.3332 0.033 Uiso 1 1 calc R
C18 C 1.2019(4) 0.5930(4) 0.4902(3) 0.0273(8) Uani 1 1 d .
H18A H 1.1392 0.6378 0.5272 0.033 Uiso 1 1 calc R
H18B H 1.1829 0.5040 0.4960 0.033 Uiso 1 1 calc R
C19 C 1.3735(4) 0.6316(4) 0.5471(3) 0.0326(9) Uani 1 1 d .
H19A H 1.4356 0.5897 0.5077 0.039 Uiso 1 1 calc R
H19B H 1.3913 0.7213 0.5436 0.039 Uiso 1 1 calc R
C20 C 1.4301(5) 0.6019(4) 0.6643(3) 0.0424(10) Uani 1 1 d .
H20A H 1.5400 0.6339 0.6989 0.051 Uiso 1 1 calc R
H20B H 1.3669 0.6407 0.7044 0.051 Uiso 1 1 calc R
C21 C 0.3849(4) 0.7799(4) 0.2065(4) 0.0370(9) Uani 1 1 d .
H21A H 0.3781 0.6962 0.2290 0.056 Uiso 1 1 calc R
H21B H 0.3321 0.7798 0.1281 0.056 Uiso 1 1 calc R
H21C H 0.3350 0.8344 0.2453 0.056 Uiso 1 1 calc R
C22 C 0.8341(6) 1.0977(4) 0.3907(4) 0.0541(13) Uani 1 1 d .
H22A H 0.9397 1.0902 0.4399 0.081 Uiso 1 1 calc R
H22B H 0.7666 1.1195 0.4331 0.081 Uiso 1 1 calc R
H22C H 0.8365 1.1620 0.3416 0.081 Uiso 1 1 calc R
C23 C 1.2094(6) 0.1121(5) 0.1360(4) 0.0517(12) Uani 1 1 d .
H23A H 1.2448 0.1259 0.0738 0.078 Uiso 1 1 calc R
H23B H 1.1762 0.0249 0.1341 0.078 Uiso 1 1 calc R
H23C H 1.2948 0.1358 0.2036 0.078 Uiso 1 1 calc R
C24 C 0.6369(5) 0.1404(4) 0.0848(4) 0.0428(11) Uani 1 1 d .
H24A H 0.5961 0.1700 0.1419 0.064 Uiso 1 1 calc R
H24B H 0.6432 0.0512 0.0858 0.064 Uiso 1 1 calc R
H24C H 0.5673 0.1598 0.0140 0.064 Uiso 1 1 calc R
N1 N 1.2889(7) 0.0146(7) 0.4028(5) 0.0925(18) Uani 1 1 d .
C25 C 1.2749(6) 0.1135(7) 0.4327(5) 0.0689(16) Uani 1 1 d .
C26 C 1.2512(8) 0.2366(6) 0.4684(6) 0.0828(19) Uani 1 1 d .
H26A H 1.2322 0.2890 0.4075 0.124 Uiso 1 1 calc R
H26B H 1.3440 0.2703 0.5275 0.124 Uiso 1 1 calc R
H26C H 1.1612 0.2338 0.4942 0.124 Uiso 1 1 calc R

loop_
_atom_site_aniso_label
_atom_site_aniso_U_11
_atom_site_aniso_U_22
_atom_site_aniso_U_33
_atom_site_aniso_U_23
_atom_site_aniso_U_13
_atom_site_aniso_U_12
U 0.01348(10) 0.02055(11) 0.01357(10) -0.00181(6) 0.00077(6) -0.00331(6)
O1 0.0202(13) 0.0538(18) 0.0318(15) 0.0099(13) 0.0083(11) -0.0044(11)
O3 0.0159(12) 0.0273(14) 0.0364(15) 0.0034(11) 0.0004(10) 0.0032(10)
O2 0.0254(13) 0.0315(15) 0.0360(15) -0.0192(12) -0.0023(11) 0.0009(11)
O4 0.085(3) 0.050(2) 0.0339(18) 0.0107(15) 0.0073(17) 0.0159(17)
N8 0.0138(13) 0.0249(16) 0.0175(14) 0.0011(11) 0.0033(11) -0.0004(11)
C1 0.0220(17) 0.0258(19) 0.0148(16) -0.0018(14) -0.0015(13) 0.0004(14)
C2 0.0244(18) 0.027(2) 0.0255(19) 0.0015(15) 0.0072(14) 0.0050(14)
C3 0.038(2) 0.027(2) 0.032(2) -0.0018(16) 0.0123(17) 0.0084(16)
C4 0.037(2) 0.024(2) 0.038(2) -0.0087(17) 0.0058(17) -0.0012(16)
C5 0.0260(19) 0.025(2) 0.032(2) -0.0011(16) 0.0012(15) -0.0046(15)
C6 0.0264(18) 0.0201(18) 0.0183(17) 0.0007(14) 0.0051(13) 0.0016(13)
C7 0.0231(17) 0.0252(19) 0.0226(18) 0.0062(14) 0.0057(14) 0.0012(14)
C9 0.0221(17) 0.0282(19) 0.0161(17) -0.0024(14) 0.0080(13) -0.0010(14)
C10 0.0233(17) 0.0246(18) 0.0113(16) 0.0010(13) 0.0039(12) 0.0013(13)
C11 0.0256(18) 0.033(2) 0.0198(18) 0.0053(15) 0.0072(14) 0.0038(15)
C12 0.036(2) 0.038(2) 0.026(2) 0.0052(17) 0.0095(16) 0.0130(17)
C13 0.049(2) 0.023(2) 0.035(2) 0.0047(16) 0.0091(18) 0.0067(17)
C14 0.032(2) 0.027(2) 0.030(2) 0.0050(16) 0.0047(16) -0.0015(15)
C15 0.0237(18) 0.0257(19) 0.0187(17) 0.0006(14) 0.0038(13) 0.0018(14)
C16 0.0227(17) 0.0261(18) 0.0141(16) 0.0004(13) 0.0053(13) 0.0008(13)
C17 0.0230(18) 0.039(2) 0.0183(18) 0.0040(15) 0.0055(14) -0.0001(15)
C18 0.0259(19) 0.033(2) 0.0206(18) 0.0037(15) 0.0036(14) 0.0034(15)
C19 0.028(2) 0.040(2) 0.026(2) 0.0040(17) 0.0016(15) 0.0044(16)
C20 0.040(2) 0.053(3) 0.024(2) 0.0007(19) -0.0030(17) 0.0036(19)
C21 0.027(2) 0.037(2) 0.050(3) 0.0033(19) 0.0156(18) 0.0063(16)
C22 0.051(3) 0.036(3) 0.064(3) -0.021(2) 0.008(2) -0.002(2)
C23 0.051(3) 0.050(3) 0.059(3) 0.007(2) 0.022(2) 0.023(2)
C24 0.036(2) 0.033(2) 0.051(3) 0.0089(19) 0.0027(19) -0.0094(18)
N1 0.087(4) 0.126(5) 0.071(4) -0.014(4) 0.037(3) 0.021(4)
C25 0.046(3) 0.106(5) 0.056(3) -0.006(3) 0.022(3) 0.001(3)
C26 0.081(4) 0.073(4) 0.096(5) -0.007(4) 0.036(4) -0.015(3)

loop_
_atom_type_symbol
_atom_type_description
_atom_type_scat_dispersion_real
_atom_type_scat_dispersion_imag
_atom_type_scat_source
C C 0.0033 0.0016 'International Tables Vol C Tables 4.2.6.8 and 6.1.1.4'
H H 0.0000 0.0000 'International Tables Vol C Tables 4.2.6.8 and 6.1.1.4'
N N 0.0061 0.0033 'International Tables Vol C Tables 4.2.6.8 and 6.1.1.4'
O O 0.0106 0.0060 'International Tables Vol C Tables 4.2.6.8 and 6.1.1.4'
U U -9.6767 9.6646 'International Tables Vol C Tables 4.2.6.8 and 6.1.1.4'

loop_
_geom_angle_atom_site_label_1
_geom_angle_atom_site_label_2
_geom_angle_atom_site_label_3
_geom_angle
_geom_angle_site_symmetry_1
_geom_angle_site_symmetry_3
O1 U O1 180.00(17) . 2_665
O1 U O3 90.48(11) . .
O1 U O3 89.52(11) 2_665 .
O1 U O3 89.52(11) . 2_665
O1 U O3 90.48(11) 2_665 2_665
O3 U O3 180.0 . 2_665
O1 U O2 91.64(12) . 2_665
O1 U O2 88.36(12) 2_665 2_665
O3 U O2 97.28(9) . 2_665
O3 U O2 82.72(9) 2_665 2_665
O1 U O2 88.36(12) . .
O1 U O2 91.64(12) 2_665 .
O3 U O2 82.72(9) . .
O3 U O2 97.28(9) 2_665 .
O2 U O2 180.00(12) 2_665 .
C15 O3 U 149.8(2) . .
C1 O2 U 167.2(2) . .
C20 O4 H4 115(3) . .
C16 N8 C9 115.4(3) . .
C16 N8 C7 115.1(3) . .
C9 N8 C7 110.2(3) . .
C16 N8 H8 104(3) . .
C9 N8 H8 104(3) . .
C7 N8 H8 106(3) . .
O2 C1 C2 121.0(3) . .
O2 C1 C6 119.6(3) . .
C2 C1 C6 119.4(3) . .
C3 C2 C1 118.6(3) . .
C3 C2 C21 121.4(3) . .
C1 C2 C21 120.0(3) . .
C4 C3 C2 122.7(3) . .
C4 C3 H3 118.7 . .
C2 C3 H3 118.7 . .
C5 C4 C3 117.8(3) . .
C5 C4 C22 120.5(4) . .
C3 C4 C22 121.7(4) . .
C6 C5 C4 121.1(3) . .
C6 C5 H5 119.5 . .
C4 C5 H5 119.5 . .
C5 C6 C1 120.4(3) . .
C5 C6 C7 120.7(3) . .
C1 C6 C7 118.8(3) . .
C6 C7 N8 112.7(3) . .
C6 C7 H7A 109.0 . .
N8 C7 H7A 109.0 . .
C6 C7 H7B 109.0 . .
N8 C7 H7B 109.0 . .
H7A C7 H7B 107.8 . .
C10 C9 N8 113.5(3) . .
C10 C9 H9A 108.9 . .
N8 C9 H9A 108.9 . .
C10 C9 H9B 108.9 . .
N8 C9 H9B 108.9 . .
H9A C9 H9B 107.7 . .
C11 C10 C15 119.9(3) . .
C11 C10 C9 119.9(3) . .
C15 C10 C9 119.8(3) . .
C12 C11 C10 121.2(3) . .
C12 C11 H11 119.4 . .
C10 C11 H11 119.4 . .
C11 C12 C13 117.9(3) . .
C11 C12 C23 120.9(4) . .
C13 C12 C23 121.3(4) . .
C12 C13 C14 122.8(4) . .
C12 C13 H13 118.6 . .
C14 C13 H13 118.6 . .
C13 C14 C15 118.5(3) . .
C13 C14 C24 121.5(4) . .
C15 C14 C24 119.9(3) . .
O3 C15 C14 120.5(3) . .
O3 C15 C10 119.9(3) . .
C14 C15 C10 119.6(3) . .
N8 C16 C17 114.3(3) . .
N8 C16 H16A 108.7 . .
C17 C16 H16A 108.7 . .
N8 C16 H16B 108.7 . .
C17 C16 H16B 108.7 . .
H16A C16 H16B 107.6 . .
C16 C17 C18 110.5(3) . .
C16 C17 H17A 109.6 . .
C18 C17 H17A 109.6 . .
C16 C17 H17B 109.6 . .
C18 C17 H17B 109.6 . .
H17A C17 H17B 108.1 . .
C19 C18 C17 112.3(3) . .
C19 C18 H18A 109.2 . .
C17 C18 H18A 109.2 . .
C19 C18 H18B 109.2 . .
C17 C18 H18B 109.2 . .
H18A C18 H18B 107.9 . .
C20 C19 C18 113.2(3) . .
C20 C19 H19A 108.9 . .
C18 C19 H19A 108.9 . .
C20 C19 H19B 108.9 . .
C18 C19 H19B 108.9 . .
H19A C19 H19B 107.7 . .
O4 C20 C19 108.4(3) . .
O4 C20 H20A 110.0 . .
C19 C20 H20A 110.0 . .
O4 C20 H20B 110.0 . .
C19 C20 H20B 110.0 . .
H20A C20 H20B 108.4 . .
C2 C21 H21A 109.5 . .
C2 C21 H21B 109.5 . .
H21A C21 H21B 109.5 . .
C2 C21 H21C 109.5 . .
H21A C21 H21C 109.5 . .
H21B C21 H21C 109.5 . .
C4 C22 H22A 109.5 . .
C4 C22 H22B 109.5 . .
H22A C22 H22B 109.5 . .
C4 C22 H22C 109.5 . .
H22A C22 H22C 109.5 . .
H22B C22 H22C 109.5 . .
C12 C23 H23A 109.5 . .
C12 C23 H23B 109.5 . .
H23A C23 H23B 109.5 . .
C12 C23 H23C 109.5 . .
H23A C23 H23C 109.5 . .
H23B C23 H23C 109.5 . .
C14 C24 H24A 109.5 . .
C14 C24 H24B 109.5 . .
H24A C24 H24B 109.5 . .
C14 C24 H24C 109.5 . .
H24A C24 H24C 109.5 . .
H24B C24 H24C 109.5 . .
N1 C25 C26 177.9(7) . .
C25 C26 H26A 109.5 . .
C25 C26 H26B 109.5 . .
H26A C26 H26B 109.5 . .
C25 C26 H26C 109.5 . .
H26A C26 H26C 109.5 . .
H26B C26 H26C 109.5 . .

loop_
_geom_bond_atom_site_label_1
_geom_bond_atom_site_label_2
_geom_bond_distance
_geom_bond_site_symmetry_2
U O1 1.796(2) .
U O1 1.796(2) 2_665
U O3 2.250(2) .
U O3 2.250(2) 2_665
U O2 2.250(2) 2_665
U O2 2.250(2) .
O3 C15 1.348(4) .
O2 C1 1.332(4) .
O4 C20 1.406(6) .
O4 H4 0.98(6) .
N8 C16 1.497(4) .
N8 C9 1.504(4) .
N8 C7 1.507(4) .
N8 H8 0.82(4) .
C1 C2 1.399(5) .
C1 C6 1.410(5) .
C2 C3 1.396(5) .
C2 C21 1.515(5) .
C3 C4 1.395(6) .
C3 H3 0.9500 .
C4 C5 1.393(6) .
C4 C22 1.512(5) .
C5 C6 1.386(5) .
C5 H5 0.9500 .
C6 C7 1.499(5) .
C7 H7A 0.9900 .
C7 H7B 0.9900 .
C9 C10 1.498(5) .
C9 H9A 0.9900 .
C9 H9B 0.9900 .
C10 C11 1.402(5) .
C10 C15 1.407(5) .
C11 C12 1.385(5) .
C11 H11 0.9500 .
C12 C13 1.393(6) .
C12 C23 1.513(6) .
C13 C14 1.398(6) .
C13 H13 0.9500 .
C14 C15 1.398(5) .
C14 C24 1.509(5) .
C16 C17 1.516(5) .
C16 H16A 0.9900 .
C16 H16B 0.9900 .
C17 C18 1.527(5) .
C17 H17A 0.9900 .
C17 H17B 0.9900 .
C18 C19 1.522(5) .
C18 H18A 0.9900 .
C18 H18B 0.9900 .
C19 C20 1.509(5) .
C19 H19A 0.9900 .
C19 H19B 0.9900 .
C20 H20A 0.9900 .
C20 H20B 0.9900 .
C21 H21A 0.9800 .
C21 H21B 0.9800 .
C21 H21C 0.9800 .
C22 H22A 0.9800 .
C22 H22B 0.9800 .
C22 H22C 0.9800 .
C23 H23A 0.9800 .
C23 H23B 0.9800 .
C23 H23C 0.9800 .
C24 H24A 0.9800 .
C24 H24B 0.9800 .
C24 H24C 0.9800 .
N1 C25 1.156(8) .
C25 C26 1.449(9) .
C26 H26A 0.9800 .
C26 H26B 0.9800 .
C26 H26C 0.9800 .

loop_
_geom_hbond_atom_site_label_D
_geom_hbond_atom_site_label_H
_geom_hbond_atom_site_label_A
_geom_hbond_distance_DH
_geom_hbond_distance_HA
_geom_hbond_distance_DA
_geom_hbond_angle_DHA
_geom_hbond_site_symmetry_A
O4 H4 O2 0.98(6) 2.09(6) 3.048(5) 164(5) 2_766
N8 H8 O3 0.82(4) 2.13(4) 2.790(4) 137(3) .
N8 H8 O2 0.82(4) 2.21(4) 2.841(4) 134(3) .

loop_
_geom_torsion_atom_site_label_1
_geom_torsion_atom_site_label_2
_geom_torsion_atom_site_label_3
_geom_torsion_atom_site_label_4
_geom_torsion
_geom_torsion_site_symmetry_1
O1 U O3 C15 139.4(4) .
O1 U O3 C15 -40.6(4) 2_665
O3 U O3 C15 -48(95) 2_665
O2 U O3 C15 47.7(4) 2_665
O2 U O3 C15 -132.3(4) .
O1 U O2 C1 -129.1(10) .
O1 U O2 C1 50.9(10) 2_665
O3 U O2 C1 140.2(10) .
O3 U O2 C1 -39.8(10) 2_665
O2 U O2 C1 163(100) 2_665
U O2 C1 C2 90.0(11) .
U O2 C1 C6 -92.3(10) .
O2 C1 C2 C3 178.8(3) .
C6 C1 C2 C3 1.1(5) .
O2 C1 C2 C21 -0.9(5) .
C6 C1 C2 C21 -178.7(3) .
C1 C2 C3 C4 -0.8(6) .
C21 C2 C3 C4 178.9(4) .
C2 C3 C4 C5 -0.8(6) .
C2 C3 C4 C22 177.2(4) .
C3 C4 C5 C6 2.3(6) .
C22 C4 C5 C6 -175.7(4) .
C4 C5 C6 C1 -2.1(6) .
C4 C5 C6 C7 174.8(4) .
O2 C1 C6 C5 -177.4(3) .
C2 C1 C6 C5 0.3(5) .
O2 C1 C6 C7 5.7(5) .
C2 C1 C6 C7 -176.5(3) .
C5 C6 C7 N8 125.0(3) .
C1 C6 C7 N8 -58.1(4) .
C16 N8 C7 C6 -60.9(4) .
C9 N8 C7 C6 166.6(3) .
C16 N8 C9 C10 59.5(4) .
C7 N8 C9 C10 -168.1(3) .
N8 C9 C10 C11 -134.8(3) .
N8 C9 C10 C15 52.8(4) .
C15 C10 C11 C12 0.7(5) .
C9 C10 C11 C12 -171.6(3) .
C10 C11 C12 C13 -1.8(5) .
C10 C11 C12 C23 177.1(4) .
C11 C12 C13 C14 1.2(6) .
C23 C12 C13 C14 -177.7(4) .
C12 C13 C14 C15 0.5(6) .
C12 C13 C14 C24 179.2(4) .
U O3 C15 C14 -91.9(5) .
U O3 C15 C10 89.5(5) .
C13 C14 C15 O3 179.8(3) .
C24 C14 C15 O3 1.1(5) .
C13 C14 C15 C10 -1.6(5) .
C24 C14 C15 C10 179.7(3) .
C11 C10 C15 O3 179.6(3) .
C9 C10 C15 O3 -8.1(5) .
C11 C10 C15 C14 1.0(5) .
C9 C10 C15 C14 173.3(3) .
C9 N8 C16 C17 64.6(4) .
C7 N8 C16 C17 -65.4(4) .
N8 C16 C17 C18 -179.1(3) .
C16 C17 C18 C19 178.5(3) .
C17 C18 C19 C20 -177.6(3) .
C18 C19 C20 O4 63.6(5) .
